data_4303686
loop_
_publ_author_name
'Wenbin Yang'
'Xiang Lin'
'Alexander J. Blake'
'Claire Wilson'
'Peter Hubberstey'
'Neil R. Champness'
'Martin Schr\"oder'

_publ_contact_author_address
;
  School of Chemistry
  The University of Nottingham
  University Park
  Nottingham  NG7 2RD
  England UK
;
_publ_contact_author_email m.schroder@nottingham.ac.uk
_publ_contact_author_fax '0115 951 3563'
_publ_contact_author_name 'Professor M. Schroder'
_publ_contact_author_phone '0115 951 3490'
_publ_section_title
;
Self-Assembly of Metal-Organic Coordination Polymers Constructed from a
Bent Dicarboxylate Ligand: Diversity of Coordination Modes, Structures, and
Gas Adsorption
;
_journal_name_full 'Inorganic Chemistry'
_journal_page_first 11067
_journal_page_last 11078
_journal_paper_doi 10.1021/ic901429u
_journal_volume 48
_journal_year 2009
_chemical_formula_sum 'C31 H26 Co F6 N2 O5'
_chemical_formula_weight 679.47
_chemical_name_systematic
; 
 ? 
;
_space_group_IT_number 2
_symmetry_cell_setting triclinic
_symmetry_space_group_name_Hall '-P 1'
_symmetry_space_group_name_H-M 'P -1'
_atom_sites_solution_hydrogens geom
_atom_sites_solution_primary direct
_atom_sites_solution_secondary difmap
_audit_creation_method SHELXL-97
_cell_angle_alpha 81.870(2)
_cell_angle_beta 73.992(2)
_cell_angle_gamma 80.204(2)
_cell_formula_units_Z 2
_cell_length_a 8.8564(12)
_cell_length_b 12.527(2)
_cell_length_c 14.169(2)
_cell_measurement_reflns_used 2851
_cell_measurement_temperature 150(2)
_cell_measurement_theta_max 24.9
_cell_measurement_theta_min 2.35
_cell_volume 1481.6(4)
_computing_cell_refinement 'Bruker SAINT version 6.36a (Bruker, 2002)'
_computing_data_collection 'Bruker SMART version 5.624 (Bruker, 2001)'
_computing_data_reduction 'Bruker SAINT; Bruker SHELXTL (Bruker, 2001)'
_computing_molecular_graphics ' ?'
_computing_publication_material 'enCIFer(Allen et al.,2004);PLATON(Spek,2003)'
_computing_structure_refinement 'SHELXL-97 (Sheldrick, 1997)'
_computing_structure_solution 'SHELXS-97 (Sheldrick, 1990)'
_diffrn_ambient_temperature 150(2)
_diffrn_measured_fraction_theta_full 0.974
_diffrn_measured_fraction_theta_max 0.974
_diffrn_measurement_device_type 'Bruker SMART1000 CCD area detector'
_diffrn_measurement_method \w
_diffrn_radiation_monochromator graphite
_diffrn_radiation_source 'sealed tube'
_diffrn_radiation_type MoK\a
_diffrn_radiation_wavelength 0.71073
_diffrn_reflns_av_R_equivalents 0.048
_diffrn_reflns_av_sigmaI/netI 0.0656
_diffrn_reflns_limit_h_max 10
_diffrn_reflns_limit_h_min -10
_diffrn_reflns_limit_k_max 14
_diffrn_reflns_limit_k_min -14
_diffrn_reflns_limit_l_max 16
_diffrn_reflns_limit_l_min -16
_diffrn_reflns_number 9263
_diffrn_reflns_theta_full 24.98
_diffrn_reflns_theta_max 25.0
_diffrn_reflns_theta_min 2.12
_diffrn_standards_decay_% 0
_diffrn_standards_number 0
_exptl_absorpt_coefficient_mu 0.661
_exptl_absorpt_correction_T_max 0.643
_exptl_absorpt_correction_T_min 0.480
_exptl_absorpt_correction_type multi-scan
_exptl_absorpt_process_details '(Bruker SHELXTL; Bruker, 2001)'
_exptl_crystal_colour pink
_exptl_crystal_density_diffrn 1.523
_exptl_crystal_density_method 'not measured'
_exptl_crystal_description lath
_exptl_crystal_F_000 694
_exptl_crystal_size_max 0.57
_exptl_crystal_size_mid 0.19
_exptl_crystal_size_min 0.05
_refine_diff_density_max 0.448
_refine_diff_density_min -0.410
_refine_diff_density_rms 0.065
_refine_ls_extinction_method none
_refine_ls_goodness_of_fit_ref 0.993
_refine_ls_hydrogen_treatment mixed
_refine_ls_matrix_type full
_refine_ls_number_parameters 410
_refine_ls_number_reflns 5069
_refine_ls_number_restraints 1
_refine_ls_restrained_S_all 0.993
_refine_ls_R_factor_all 0.0631
_refine_ls_R_factor_gt 0.0396
_refine_ls_shift/su_max 0.001
_refine_ls_shift/su_mean 0.000
_refine_ls_structure_factor_coef Fsqd
_refine_ls_weighting_details 'calc w=1/[\s^2^(Fo^2^)+(0.0343P)^2^] where P=(Fo^2^+2Fc^2^)/3'
_refine_ls_weighting_scheme calc
_refine_ls_wR_factor_gt 0.0790
_refine_ls_wR_factor_ref 0.0841
_reflns_number_gt 3624
_reflns_number_total 5076
_reflns_threshold_expression >2sigma(I)
_cod_data_source_file ic901429u_si_001_1.cif
_cod_data_source_block (5)
_cod_depositor_comments
;
The following automatic conversions were performed:
'_symmetry_cell_setting' value 'Triclinic' changed to 'triclinic'
according to '/home/saulius/struct/CIF-dictionaries/cif_core.dic'
dictionary named 'cif_core.dic' version 2.4.1 from 2010-06-29.

Automatic conversion script
Id: cif_fix_enum 1527 2010-12-29 10:47:43Z saulius 
;
_cod_database_code 4303686

loop_
_symmetry_equiv_pos_as_xyz
'x, y, z'
'-x, -y, -z'

loop_
_atom_site_label
_atom_site_type_symbol
_atom_site_fract_x
_atom_site_fract_y
_atom_site_fract_z
_atom_site_U_iso_or_equiv
_atom_site_adp_type
_atom_site_occupancy
_atom_site_symmetry_multiplicity
_atom_site_calc_flag
_atom_site_refinement_flags
_atom_site_disorder_assembly
_atom_site_disorder_group
Co1 Co -0.02332(4) 0.64050(3) 0.37408(3) 0.01960(12) Uani 1 1 d . . .
F1 F 1.07068(18) 0.79825(14) -0.08302(11) 0.0345(4) Uani 1 1 d . . .
F2 F 0.95577(19) 0.68290(13) 0.02935(12) 0.0339(4) Uani 1 1 d . . .
F3 F 0.95157(19) 0.84642(14) 0.06130(12) 0.0359(5) Uani 1 1 d . . .
F4 F 0.88153(19) 0.99157(13) -0.10980(11) 0.0335(4) Uani 1 1 d . . .
F5 F 0.6388(2) 0.97873(12) -0.10244(12) 0.0321(4) Uani 1 1 d . . .
F6 F 0.7076(2) 0.98956(12) 0.02984(11) 0.0334(4) Uani 1 1 d . . .
O1 O 0.1142(2) 0.66278(14) 0.22262(13) 0.0218(5) Uani 1 1 d . . .
O2 O 0.1989(2) 0.70825(15) 0.34157(13) 0.0252(5) Uani 1 1 d . . .
O3 O 0.8837(2) 0.50729(14) -0.39281(13) 0.0234(5) Uani 1 1 d . . .
O4 O 0.9031(2) 0.66914(15) -0.48154(13) 0.0253(5) Uani 1 1 d . . .
N1 N -0.1954(3) 0.55002(17) 0.35836(16) 0.0209(6) Uani 1 1 d . . .
N2 N -0.1651(3) -0.20511(17) 0.34759(15) 0.0198(6) Uani 1 1 d . . .
C1 C 0.2186(3) 0.6974(2) 0.2513(2) 0.0208(7) Uani 1 1 d . . .
C2 C 0.3653(3) 0.7280(2) 0.17693(19) 0.0194(7) Uani 1 1 d . . .
C3 C 0.3760(3) 0.7362(2) 0.07659(19) 0.0218(7) Uani 1 1 d . . .
H3A H 0.2898 0.7217 0.0549 0.026 Uiso 1 1 calc R . .
C4 C 0.5111(3) 0.7654(2) 0.0078(2) 0.0221(7) Uani 1 1 d . . .
H4A H 0.5154 0.7726 -0.0605 0.027 Uiso 1 1 calc R . .
C5 C 0.6399(3) 0.7841(2) 0.03749(19) 0.0189(7) Uani 1 1 d . . .
C6 C 0.6283(3) 0.7775(2) 0.1381(2) 0.0241(7) Uani 1 1 d . . .
H6A H 0.7141 0.7923 0.1599 0.029 Uiso 1 1 calc R . .
C7 C 0.4922(3) 0.7495(2) 0.2066(2) 0.0237(7) Uani 1 1 d . . .
H7A H 0.4861 0.7450 0.2750 0.028 Uiso 1 1 calc R . .
C8 C 0.7870(3) 0.8198(2) -0.04173(19) 0.0201(7) Uani 1 1 d . . .
C9 C 0.9411(4) 0.7875(2) -0.0084(2) 0.0268(7) Uani 1 1 d . . .
C10 C 0.7543(4) 0.9460(2) -0.0563(2) 0.0272(7) Uani 1 1 d . . .
C11 C 0.8166(3) 0.7676(2) -0.13892(19) 0.0191(6) Uani 1 1 d . . .
C12 C 0.8073(3) 0.6572(2) -0.13310(19) 0.0225(7) Uani 1 1 d . . .
H12A H 0.7815 0.6169 -0.0702 0.027 Uiso 1 1 calc R . .
C13 C 0.8347(3) 0.6051(2) -0.21700(19) 0.0220(7) Uani 1 1 d . . .
H13A H 0.8281 0.5294 -0.2110 0.026 Uiso 1 1 calc R . .
C14 C 0.8718(3) 0.6620(2) -0.31007(19) 0.0177(6) Uani 1 1 d . . .
C15 C 0.8863(3) 0.7715(2) -0.3162(2) 0.0260(7) Uani 1 1 d . . .
H15A H 0.9153 0.8114 -0.3791 0.031 Uiso 1 1 calc R . .
C16 C 0.8592(3) 0.8235(2) -0.2317(2) 0.0263(7) Uani 1 1 d . . .
H16A H 0.8700 0.8985 -0.2376 0.032 Uiso 1 1 calc R . .
C17 C 0.8909(3) 0.6080(2) -0.4024(2) 0.0205(7) Uani 1 1 d . . .
C18 C -0.2673(3) 0.4821(2) 0.4330(2) 0.0253(7) Uani 1 1 d . . .
H18A H -0.2577 0.4861 0.4975 0.030 Uiso 1 1 calc R . .
C19 C -0.3543(3) 0.4071(2) 0.4196(2) 0.0259(7) Uani 1 1 d . . .
H19A H -0.4030 0.3606 0.4745 0.031 Uiso 1 1 calc R . .
C20 C -0.3715(3) 0.3987(2) 0.3267(2) 0.0237(7) Uani 1 1 d . . .
C21 C -0.2988(4) 0.4692(2) 0.2506(2) 0.0313(8) Uani 1 1 d . . .
H21A H -0.3078 0.4674 0.1856 0.038 Uiso 1 1 calc R . .
C22 C -0.2126(4) 0.5427(2) 0.2692(2) 0.0301(8) Uani 1 1 d . . .
H22A H -0.1632 0.5904 0.2155 0.036 Uiso 1 1 calc R . .
C23 C -0.4582(3) 0.3122(2) 0.3102(2) 0.0280(7) Uani 1 1 d . . .
H23A H -0.4751 0.3266 0.2431 0.034 Uiso 1 1 calc R . .
H23B H -0.5633 0.3148 0.3584 0.034 Uiso 1 1 calc R . .
C24 C -0.3641(3) 0.1993(2) 0.3217(2) 0.0251(7) Uani 1 1 d . . .
H24A H -0.3423 0.1874 0.3875 0.030 Uiso 1 1 calc R . .
H24B H -0.2609 0.1966 0.2715 0.030 Uiso 1 1 calc R . .
C25 C -0.4499(3) 0.1072(2) 0.3106(2) 0.0265(7) Uani 1 1 d . . .
H25A H -0.5535 0.1098 0.3603 0.032 Uiso 1 1 calc R . .
H25B H -0.4701 0.1179 0.2443 0.032 Uiso 1 1 calc R . .
C26 C -0.3539(3) -0.0027(2) 0.3237(2) 0.0226(7) Uani 1 1 d . . .
C27 C -0.4088(3) -0.0850(2) 0.3946(2) 0.0299(8) Uani 1 1 d . . .
H27A H -0.5128 -0.0739 0.4370 0.036 Uiso 1 1 calc R . .
C28 C -0.3136(3) -0.1828(2) 0.4042(2) 0.0285(8) Uani 1 1 d . . .
H28A H -0.3552 -0.2376 0.4534 0.034 Uiso 1 1 calc R . .
C29 C -0.1121(3) -0.1260(2) 0.27935(19) 0.0245(7) Uani 1 1 d . . .
H29A H -0.0073 -0.1390 0.2385 0.029 Uiso 1 1 calc R . .
C30 C -0.2012(3) -0.0263(2) 0.2647(2) 0.0275(7) Uani 1 1 d . . .
H30A H -0.1576 0.0264 0.2140 0.033 Uiso 1 1 calc R . .
O5 O 0.2151(4) 0.8516(2) 0.46903(19) 0.0623(8) Uani 1 1 d D . .
H5 H 0.218(5) 0.802(3) 0.430(3) 0.093 Uiso 1 1 d D . .
C31 C 0.1770(6) 0.9461(3) 0.4143(4) 0.0963(17) Uani 1 1 d . . .
H31A H 0.1897 1.0082 0.4451 0.144 Uiso 1 1 calc R . .
H31B H 0.0667 0.9518 0.4112 0.144 Uiso 1 1 calc R . .
H31C H 0.2473 0.9460 0.3474 0.144 Uiso 1 1 calc R . .

loop_
_atom_site_aniso_label
_atom_site_aniso_U_11
_atom_site_aniso_U_22
_atom_site_aniso_U_33
_atom_site_aniso_U_23
_atom_site_aniso_U_13
_atom_site_aniso_U_12
Co1 0.0210(2) 0.0177(2) 0.0193(2) -0.00117(16) -0.00256(17) -0.00506(17)
F1 0.0192(10) 0.0535(12) 0.0298(10) -0.0059(8) -0.0007(8) -0.0102(9)
F2 0.0302(10) 0.0371(11) 0.0348(10) 0.0008(8) -0.0138(8) -0.0006(8)
F3 0.0292(11) 0.0503(12) 0.0344(10) -0.0126(9) -0.0090(8) -0.0141(9)
F4 0.0348(11) 0.0278(10) 0.0358(10) -0.0043(8) 0.0029(9) -0.0181(8)
F5 0.0333(11) 0.0234(9) 0.0382(10) 0.0013(8) -0.0098(9) -0.0030(8)
F6 0.0415(11) 0.0249(9) 0.0309(10) -0.0108(8) 0.0026(8) -0.0097(8)
O1 0.0211(11) 0.0209(11) 0.0226(11) -0.0002(8) -0.0030(9) -0.0067(9)
O2 0.0260(12) 0.0307(12) 0.0191(11) -0.0044(9) -0.0009(9) -0.0110(9)
O3 0.0241(12) 0.0207(11) 0.0244(11) -0.0035(9) -0.0054(9) -0.0009(9)
O4 0.0335(13) 0.0240(11) 0.0158(10) -0.0005(8) -0.0039(9) -0.0022(9)
N1 0.0184(13) 0.0167(13) 0.0269(14) -0.0016(10) -0.0048(11) -0.0026(10)
N2 0.0239(14) 0.0190(13) 0.0164(12) -0.0030(10) -0.0033(11) -0.0049(11)
C1 0.0227(17) 0.0139(15) 0.0245(17) 0.0001(12) -0.0055(14) -0.0016(13)
C2 0.0187(16) 0.0138(15) 0.0238(16) -0.0029(12) -0.0020(13) -0.0020(12)
C3 0.0177(16) 0.0248(16) 0.0245(16) -0.0047(13) -0.0059(13) -0.0049(13)
C4 0.0240(17) 0.0247(16) 0.0176(15) -0.0022(12) -0.0058(13) -0.0028(14)
C5 0.0187(16) 0.0153(15) 0.0225(15) -0.0015(12) -0.0042(13) -0.0038(12)
C6 0.0243(17) 0.0261(17) 0.0253(16) -0.0062(13) -0.0071(14) -0.0084(14)
C7 0.0264(18) 0.0277(17) 0.0173(15) -0.0019(12) -0.0044(14) -0.0066(14)
C8 0.0198(16) 0.0192(15) 0.0210(15) -0.0027(12) -0.0027(13) -0.0055(13)
C9 0.0267(19) 0.0334(19) 0.0211(16) -0.0055(14) -0.0034(14) -0.0088(15)
C10 0.0269(19) 0.0254(17) 0.0285(17) -0.0030(14) -0.0010(15) -0.0114(15)
C11 0.0140(15) 0.0197(15) 0.0247(16) -0.0046(12) -0.0055(13) -0.0025(12)
C12 0.0241(17) 0.0228(16) 0.0169(15) 0.0019(12) -0.0006(13) -0.0041(13)
C13 0.0231(17) 0.0183(15) 0.0244(16) -0.0013(12) -0.0056(13) -0.0035(13)
C14 0.0114(15) 0.0220(16) 0.0189(15) -0.0029(12) -0.0031(12) -0.0008(12)
C15 0.0336(19) 0.0254(17) 0.0182(15) 0.0035(13) -0.0044(14) -0.0103(14)
C16 0.0318(19) 0.0225(16) 0.0248(16) 0.0001(13) -0.0036(14) -0.0125(14)
C17 0.0103(15) 0.0220(17) 0.0259(16) -0.0009(13) -0.0002(13) -0.0020(13)
C18 0.0261(18) 0.0270(17) 0.0232(16) -0.0039(13) -0.0051(14) -0.0062(14)
C19 0.0244(18) 0.0237(17) 0.0284(17) -0.0003(13) -0.0018(14) -0.0100(14)
C20 0.0177(16) 0.0140(15) 0.0404(19) -0.0023(13) -0.0111(14) 0.0007(13)
C21 0.041(2) 0.0272(18) 0.0324(18) 0.0027(14) -0.0200(16) -0.0118(16)
C22 0.035(2) 0.0242(17) 0.0315(18) 0.0096(14) -0.0131(15) -0.0091(15)
C23 0.0260(18) 0.0194(16) 0.0421(19) -0.0012(14) -0.0132(15) -0.0074(14)
C24 0.0196(17) 0.0209(16) 0.0353(18) -0.0028(13) -0.0068(14) -0.0044(13)
C25 0.0209(17) 0.0218(16) 0.0385(18) -0.0016(14) -0.0097(14) -0.0054(13)
C26 0.0228(17) 0.0206(16) 0.0277(16) -0.0050(13) -0.0087(14) -0.0061(13)
C27 0.0219(17) 0.0257(17) 0.0380(18) -0.0026(14) -0.0005(14) -0.0041(14)
C28 0.0266(18) 0.0224(17) 0.0327(18) 0.0031(13) -0.0021(15) -0.0073(14)
C29 0.0253(18) 0.0248(17) 0.0209(15) -0.0014(13) 0.0003(13) -0.0074(14)
C30 0.0320(19) 0.0186(16) 0.0286(17) 0.0030(13) -0.0029(14) -0.0070(14)
O5 0.090(2) 0.0517(18) 0.0569(18) -0.0058(14) -0.0289(16) -0.0253(16)
C31 0.113(4) 0.050(3) 0.154(5) 0.010(3) -0.086(4) -0.021(3)

loop_
_atom_type_symbol
_atom_type_description
_atom_type_scat_dispersion_real
_atom_type_scat_dispersion_imag
_atom_type_scat_source
C C 0.0033 0.0016 'International Tables Vol C Tables 4.2.6.8 and 6.1.1.4'
H H 0.0000 0.0000 'International Tables Vol C Tables 4.2.6.8 and 6.1.1.4'
Co Co 0.3494 0.9721 'International Tables Vol C Tables 4.2.6.8 and 6.1.1.4'
F F 0.0171 0.0103 'International Tables Vol C Tables 4.2.6.8 and 6.1.1.4'
N N 0.0061 0.0033 'International Tables Vol C Tables 4.2.6.8 and 6.1.1.4'
O O 0.0106 0.0060 'International Tables Vol C Tables 4.2.6.8 and 6.1.1.4'

loop_
_geom_angle_atom_site_label_1
_geom_angle_atom_site_label_2
_geom_angle_atom_site_label_3
_geom_angle
_geom_angle_site_symmetry_1
_geom_angle_site_symmetry_3
_geom_angle_publ_flag
O4 Co1 O3 97.08(7) 1_456 2_665 ?
O4 Co1 N1 103.35(8) 1_456 . ?
O3 Co1 N1 87.07(8) 2_665 . ?
O4 Co1 O1 155.45(8) 1_456 . ?
O3 Co1 O1 89.68(7) 2_665 . ?
N1 Co1 O1 100.54(8) . . ?
O4 Co1 N2 85.40(8) 1_456 1_565 ?
O3 Co1 N2 177.49(8) 2_665 1_565 ?
N1 Co1 N2 92.74(8) . 1_565 ?
O1 Co1 N2 87.89(7) . 1_565 ?
O4 Co1 O2 96.20(7) 1_456 . ?
O3 Co1 O2 84.43(7) 2_665 . ?
N1 Co1 O2 159.50(8) . . ?
O1 Co1 O2 60.87(7) . . ?
N2 Co1 O2 94.94(8) 1_565 . ?
O4 Co1 C1 126.35(9) 1_456 . ?
O3 Co1 C1 85.70(8) 2_665 . ?
N1 Co1 C1 130.28(9) . . ?
O1 Co1 C1 30.43(8) . . ?
N2 Co1 C1 92.53(8) 1_565 . ?
O2 Co1 C1 30.47(8) . . ?
C1 O1 Co1 89.66(15) . . ?
C1 O2 Co1 88.64(17) . . ?
C17 O3 Co1 140.20(18) . 2_665 ?
C17 O4 Co1 133.06(17) . 1_654 ?
C22 N1 C18 117.0(3) . . ?
C22 N1 Co1 120.07(19) . . ?
C18 N1 Co1 121.63(19) . . ?
C29 N2 C28 116.1(2) . . ?
C29 N2 Co1 123.73(18) . 1_545 ?
C28 N2 Co1 120.14(18) . 1_545 ?
O1 C1 O2 120.7(3) . . ?
O1 C1 C2 119.4(2) . . ?
O2 C1 C2 119.9(3) . . ?
O1 C1 Co1 59.92(14) . . ?
O2 C1 Co1 60.89(14) . . ?
C2 C1 Co1 178.24(19) . . ?
C7 C2 C3 118.5(3) . . ?
C7 C2 C1 120.8(2) . . ?
C3 C2 C1 120.6(3) . . ?
C4 C3 C2 120.7(3) . . ?
C4 C3 H3A 119.7 . . ?
C2 C3 H3A 119.7 . . ?
C5 C4 C3 120.8(3) . . ?
C5 C4 H4A 119.6 . . ?
C3 C4 H4A 119.6 . . ?
C4 C5 C6 118.5(3) . . ?
C4 C5 C8 119.1(2) . . ?
C6 C5 C8 122.2(3) . . ?
C7 C6 C5 120.4(3) . . ?
C7 C6 H6A 119.8 . . ?
C5 C6 H6A 119.8 . . ?
C2 C7 C6 121.0(3) . . ?
C2 C7 H7A 119.5 . . ?
C6 C7 H7A 119.5 . . ?
C9 C8 C11 105.8(2) . . ?
C9 C8 C5 112.7(2) . . ?
C11 C8 C5 112.3(2) . . ?
C9 C8 C10 108.2(2) . . ?
C11 C8 C10 112.4(2) . . ?
C5 C8 C10 105.5(2) . . ?
F1 C9 F2 106.4(2) . . ?
F1 C9 F3 106.0(2) . . ?
F2 C9 F3 106.4(2) . . ?
F1 C9 C8 112.4(2) . . ?
F2 C9 C8 111.2(2) . . ?
F3 C9 C8 113.9(2) . . ?
F6 C10 F5 107.0(2) . . ?
F6 C10 F4 106.5(2) . . ?
F5 C10 F4 107.2(2) . . ?
F6 C10 C8 111.9(2) . . ?
F5 C10 C8 110.8(2) . . ?
F4 C10 C8 113.2(2) . . ?
C16 C11 C12 118.0(2) . . ?
C16 C11 C8 123.7(2) . . ?
C12 C11 C8 118.2(2) . . ?
C13 C12 C11 121.3(2) . . ?
C13 C12 H12A 119.4 . . ?
C11 C12 H12A 119.4 . . ?
C12 C13 C14 120.7(3) . . ?
C12 C13 H13A 119.6 . . ?
C14 C13 H13A 119.6 . . ?
C15 C14 C13 118.1(2) . . ?
C15 C14 C17 120.5(2) . . ?
C13 C14 C17 121.4(2) . . ?
C16 C15 C14 121.0(3) . . ?
C16 C15 H15A 119.5 . . ?
C14 C15 H15A 119.5 . . ?
C11 C16 C15 120.9(3) . . ?
C11 C16 H16A 119.6 . . ?
C15 C16 H16A 119.6 . . ?
O4 C17 O3 125.5(3) . . ?
O4 C17 C14 116.6(2) . . ?
O3 C17 C14 117.7(2) . . ?
N1 C18 C19 122.6(3) . . ?
N1 C18 H18A 118.7 . . ?
C19 C18 H18A 118.7 . . ?
C18 C19 C20 120.5(3) . . ?
C18 C19 H19A 119.7 . . ?
C20 C19 H19A 119.7 . . ?
C21 C20 C19 116.7(3) . . ?
C21 C20 C23 122.3(3) . . ?
C19 C20 C23 120.9(3) . . ?
C20 C21 C22 119.8(3) . . ?
C20 C21 H21A 120.1 . . ?
C22 C21 H21A 120.1 . . ?
N1 C22 C21 123.3(3) . . ?
N1 C22 H22A 118.3 . . ?
C21 C22 H22A 118.3 . . ?
C20 C23 C24 110.9(2) . . ?
C20 C23 H23A 109.5 . . ?
C24 C23 H23A 109.5 . . ?
C20 C23 H23B 109.5 . . ?
C24 C23 H23B 109.5 . . ?
H23A C23 H23B 108.0 . . ?
C23 C24 C25 113.4(2) . . ?
C23 C24 H24A 108.9 . . ?
C25 C24 H24A 108.9 . . ?
C23 C24 H24B 108.9 . . ?
C25 C24 H24B 108.9 . . ?
H24A C24 H24B 107.7 . . ?
C26 C25 C24 111.6(2) . . ?
C26 C25 H25A 109.3 . . ?
C24 C25 H25A 109.3 . . ?
C26 C25 H25B 109.3 . . ?
C24 C25 H25B 109.3 . . ?
H25A C25 H25B 108.0 . . ?
C27 C26 C30 115.9(3) . . ?
C27 C26 C25 123.3(2) . . ?
C30 C26 C25 120.8(3) . . ?
C28 C27 C26 120.4(3) . . ?
C28 C27 H27A 119.8 . . ?
C26 C27 H27A 119.8 . . ?
N2 C28 C27 123.6(3) . . ?
N2 C28 H28A 118.2 . . ?
C27 C28 H28A 118.2 . . ?
N2 C29 C30 123.6(3) . . ?
N2 C29 H29A 118.2 . . ?
C30 C29 H29A 118.2 . . ?
C29 C30 C26 120.4(3) . . ?
C29 C30 H30A 119.8 . . ?
C26 C30 H30A 119.8 . . ?
C31 O5 H5 102(3) . . ?
O5 C31 H31A 109.5 . . ?
O5 C31 H31B 109.5 . . ?
H31A C31 H31B 109.5 . . ?
O5 C31 H31C 109.5 . . ?
H31A C31 H31C 109.5 . . ?
H31B C31 H31C 109.5 . . ?

loop_
_geom_bond_atom_site_label_1
_geom_bond_atom_site_label_2
_geom_bond_distance
_geom_bond_site_symmetry_2
_geom_bond_publ_flag
Co1 O4 2.0325(18) 1_456 ?
Co1 O3 2.0713(18) 2_665 ?
Co1 N1 2.122(2) . ?
Co1 O1 2.1613(17) . ?
Co1 N2 2.165(2) 1_565 ?
Co1 O2 2.1828(19) . ?
Co1 C1 2.498(3) . ?
F1 C9 1.341(3) . ?
F2 C9 1.343(3) . ?
F3 C9 1.344(3) . ?
F4 C10 1.340(3) . ?
F5 C10 1.339(3) . ?
F6 C10 1.339(3) . ?
O1 C1 1.265(3) . ?
O2 C1 1.267(3) . ?
O3 C17 1.260(3) . ?
O3 Co1 2.0713(18) 2_665 ?
O4 C17 1.255(3) . ?
O4 Co1 2.0325(18) 1_654 ?
N1 C22 1.331(4) . ?
N1 C18 1.344(3) . ?
N2 C29 1.332(3) . ?
N2 C28 1.344(3) . ?
N2 Co1 2.165(2) 1_545 ?
C1 C2 1.498(4) . ?
C2 C7 1.381(4) . ?
C2 C3 1.389(4) . ?
C3 C4 1.386(4) . ?
C3 H3A 0.9500 . ?
C4 C5 1.384(4) . ?
C4 H4A 0.9500 . ?
C5 C6 1.392(4) . ?
C5 C8 1.552(4) . ?
C6 C7 1.386(4) . ?
C6 H6A 0.9500 . ?
C7 H7A 0.9500 . ?
C8 C9 1.537(4) . ?
C8 C11 1.546(4) . ?
C8 C10 1.552(4) . ?
C11 C16 1.385(4) . ?
C11 C12 1.388(4) . ?
C12 C13 1.381(4) . ?
C12 H12A 0.9500 . ?
C13 C14 1.390(3) . ?
C13 H13A 0.9500 . ?
C14 C15 1.387(4) . ?
C14 C17 1.512(4) . ?
C15 C16 1.386(4) . ?
C15 H15A 0.9500 . ?
C16 H16A 0.9500 . ?
C18 C19 1.374(4) . ?
C18 H18A 0.9500 . ?
C19 C20 1.386(4) . ?
C19 H19A 0.9500 . ?
C20 C21 1.378(4) . ?
C20 C23 1.507(4) . ?
C21 C22 1.385(4) . ?
C21 H21A 0.9500 . ?
C22 H22A 0.9500 . ?
C23 C24 1.526(4) . ?
C23 H23A 0.9900 . ?
C23 H23B 0.9900 . ?
C24 C25 1.533(4) . ?
C24 H24A 0.9900 . ?
C24 H24B 0.9900 . ?
C25 C26 1.506(4) . ?
C25 H25A 0.9900 . ?
C25 H25B 0.9900 . ?
C26 C27 1.385(4) . ?
C26 C30 1.388(4) . ?
C27 C28 1.376(4) . ?
C27 H27A 0.9500 . ?
C28 H28A 0.9500 . ?
C29 C30 1.381(4) . ?
C29 H29A 0.9500 . ?
C30 H30A 0.9500 . ?
O5 C31 1.365(4) . ?
O5 H5 0.886(19) . ?
C31 H31A 0.9800 . ?
C31 H31B 0.9800 . ?
C31 H31C 0.9800 . ?

loop_
_geom_hbond_atom_site_label_D
_geom_hbond_atom_site_label_H
_geom_hbond_atom_site_label_A
_geom_hbond_distance_DH
_geom_hbond_distance_HA
_geom_hbond_distance_DA
_geom_hbond_angle_DHA
_geom_hbond_site_symmetry_A
O5 H5 O2 0.886(19) 1.89(2) 2.767(3) 172(4) .

loop_
_geom_torsion_atom_site_label_1
_geom_torsion_atom_site_label_2
_geom_torsion_atom_site_label_3
_geom_torsion_atom_site_label_4
_geom_torsion
_geom_torsion_site_symmetry_1
_geom_torsion_site_symmetry_2
_geom_torsion_site_symmetry_3
_geom_torsion_site_symmetry_4
_geom_torsion_publ_flag
O4 Co1 O1 C1 24.5(2) 1_456 . . . ?
O3 Co1 O1 C1 -82.02(15) 2_665 . . . ?
N1 Co1 O1 C1 -168.98(15) . . . . ?
N2 Co1 O1 C1 98.62(15) 1_565 . . . ?
O2 Co1 O1 C1 1.77(14) . . . . ?
O4 Co1 O2 C1 -172.48(15) 1_456 . . . ?
O3 Co1 O2 C1 90.98(15) 2_665 . . . ?
N1 Co1 O2 C1 25.0(3) . . . . ?
O1 Co1 O2 C1 -1.77(14) . . . . ?
N2 Co1 O2 C1 -86.58(15) 1_565 . . . ?
O4 Co1 N1 C22 161.0(2) 1_456 . . . ?
O3 Co1 N1 C22 -102.4(2) 2_665 . . . ?
O1 Co1 N1 C22 -13.3(2) . . . . ?
N2 Co1 N1 C22 75.1(2) 1_565 . . . ?
O2 Co1 N1 C22 -36.9(3) . . . . ?
C1 Co1 N1 C22 -20.5(2) . . . . ?
O4 Co1 N1 C18 -32.1(2) 1_456 . . . ?
O3 Co1 N1 C18 64.5(2) 2_665 . . . ?
O1 Co1 N1 C18 153.60(19) . . . . ?
N2 Co1 N1 C18 -118.0(2) 1_565 . . . ?
O2 Co1 N1 C18 130.0(2) . . . . ?
C1 Co1 N1 C18 146.31(18) . . . . ?
Co1 O1 C1 O2 -3.1(2) . . . . ?
Co1 O1 C1 C2 178.1(2) . . . . ?
Co1 O2 C1 O1 3.1(2) . . . . ?
Co1 O2 C1 C2 -178.2(2) . . . . ?
O4 Co1 C1 O1 -167.65(12) 1_456 . . . ?
O3 Co1 C1 O1 96.73(14) 2_665 . . . ?
N1 Co1 C1 O1 14.25(19) . . . . ?
N2 Co1 C1 O1 -81.49(15) 1_565 . . . ?
O2 Co1 C1 O1 -176.9(2) . . . . ?
O4 Co1 C1 O2 9.30(18) 1_456 . . . ?
O3 Co1 C1 O2 -86.33(15) 2_665 . . . ?
N1 Co1 C1 O2 -168.80(13) . . . . ?
O1 Co1 C1 O2 176.9(2) . . . . ?
N2 Co1 C1 O2 95.45(15) 1_565 . . . ?
O4 Co1 C1 C2 125(7) 1_456 . . . ?
O3 Co1 C1 C2 29(7) 2_665 . . . ?
N1 Co1 C1 C2 -54(7) . . . . ?
O1 Co1 C1 C2 -68(7) . . . . ?
N2 Co1 C1 C2 -149(7) 1_565 . . . ?
O2 Co1 C1 C2 115(7) . . . . ?
O1 C1 C2 C7 -169.7(2) . . . . ?
O2 C1 C2 C7 11.6(4) . . . . ?
Co1 C1 C2 C7 -103(7) . . . . ?
O1 C1 C2 C3 10.9(4) . . . . ?
O2 C1 C2 C3 -167.9(2) . . . . ?
Co1 C1 C2 C3 78(7) . . . . ?
C7 C2 C3 C4 0.0(4) . . . . ?
C1 C2 C3 C4 179.5(2) . . . . ?
C2 C3 C4 C5 1.7(4) . . . . ?
C3 C4 C5 C6 -2.6(4) . . . . ?
C3 C4 C5 C8 -178.3(2) . . . . ?
C4 C5 C6 C7 1.9(4) . . . . ?
C8 C5 C6 C7 177.4(2) . . . . ?
C3 C2 C7 C6 -0.7(4) . . . . ?
C1 C2 C7 C6 179.8(2) . . . . ?
C5 C6 C7 C2 -0.3(4) . . . . ?
C4 C5 C8 C9 -153.5(2) . . . . ?
C6 C5 C8 C9 31.1(3) . . . . ?
C4 C5 C8 C11 -34.1(3) . . . . ?
C6 C5 C8 C11 150.5(2) . . . . ?
C4 C5 C8 C10 88.7(3) . . . . ?
C6 C5 C8 C10 -86.8(3) . . . . ?
C11 C8 C9 F1 44.2(3) . . . . ?
C5 C8 C9 F1 167.3(2) . . . . ?
C10 C8 C9 F1 -76.5(3) . . . . ?
C11 C8 C9 F2 -75.0(3) . . . . ?
C5 C8 C9 F2 48.1(3) . . . . ?
C10 C8 C9 F2 164.3(2) . . . . ?
C11 C8 C9 F3 164.8(2) . . . . ?
C5 C8 C9 F3 -72.1(3) . . . . ?
C10 C8 C9 F3 44.1(3) . . . . ?
C9 C8 C10 F6 -72.1(3) . . . . ?
C11 C8 C10 F6 171.4(2) . . . . ?
C5 C8 C10 F6 48.7(3) . . . . ?
C9 C8 C10 F5 168.6(2) . . . . ?
C11 C8 C10 F5 52.1(3) . . . . ?
C5 C8 C10 F5 -70.5(3) . . . . ?
C9 C8 C10 F4 48.2(3) . . . . ?
C11 C8 C10 F4 -68.3(3) . . . . ?
C5 C8 C10 F4 169.1(2) . . . . ?
C9 C8 C11 C16 -98.6(3) . . . . ?
C5 C8 C11 C16 138.0(3) . . . . ?
C10 C8 C11 C16 19.3(4) . . . . ?
C9 C8 C11 C12 78.2(3) . . . . ?
C5 C8 C11 C12 -45.1(3) . . . . ?
C10 C8 C11 C12 -163.9(3) . . . . ?
C16 C11 C12 C13 -2.0(4) . . . . ?
C8 C11 C12 C13 -179.0(2) . . . . ?
C11 C12 C13 C14 -0.3(4) . . . . ?
C12 C13 C14 C15 2.4(4) . . . . ?
C12 C13 C14 C17 -175.7(3) . . . . ?
C13 C14 C15 C16 -2.2(4) . . . . ?
C17 C14 C15 C16 175.9(3) . . . . ?
C12 C11 C16 C15 2.2(4) . . . . ?
C8 C11 C16 C15 179.0(3) . . . . ?
C14 C15 C16 C11 -0.1(5) . . . . ?
Co1 O4 C17 O3 -20.1(4) 1_654 . . . ?
Co1 O4 C17 C14 164.47(18) 1_654 . . . ?
Co1 O3 C17 O4 104.9(3) 2_665 . . . ?
Co1 O3 C17 C14 -79.7(3) 2_665 . . . ?
C15 C14 C17 O4 -7.3(4) . . . . ?
C13 C14 C17 O4 170.6(2) . . . . ?
C15 C14 C17 O3 176.8(3) . . . . ?
C13 C14 C17 O3 -5.2(4) . . . . ?
C22 N1 C18 C19 0.5(4) . . . . ?
Co1 N1 C18 C19 -166.7(2) . . . . ?
N1 C18 C19 C20 -0.1(4) . . . . ?
C18 C19 C20 C21 -0.5(4) . . . . ?
C18 C19 C20 C23 176.2(3) . . . . ?
C19 C20 C21 C22 0.7(4) . . . . ?
C23 C20 C21 C22 -176.0(3) . . . . ?
C18 N1 C22 C21 -0.4(4) . . . . ?
Co1 N1 C22 C21 167.1(2) . . . . ?
C20 C21 C22 N1 -0.2(5) . . . . ?
C21 C20 C23 C24 107.5(3) . . . . ?
C19 C20 C23 C24 -69.1(3) . . . . ?
C20 C23 C24 C25 177.3(2) . . . . ?
C23 C24 C25 C26 -179.3(2) . . . . ?
C24 C25 C26 C27 121.8(3) . . . . ?
C24 C25 C26 C30 -57.0(4) . . . . ?
C30 C26 C27 C28 0.4(4) . . . . ?
C25 C26 C27 C28 -178.5(3) . . . . ?
C29 N2 C28 C27 -0.2(4) . . . . ?
Co1 N2 C28 C27 177.2(2) 1_545 . . . ?
C26 C27 C28 N2 0.2(5) . . . . ?
C28 N2 C29 C30 -0.5(4) . . . . ?
Co1 N2 C29 C30 -177.9(2) 1_545 . . . ?
N2 C29 C30 C26 1.2(5) . . . . ?
C27 C26 C30 C29 -1.1(4) . . . . ?
C25 C26 C30 C29 177.9(3) . . . . ?
